data_7159303
loop_
_publ_author_name
'Nishiyori, Ryuichi'
'Mori, Taiki'
'Shirakawa, Seiji'

_publ_section_title
;
 Catalytic asymmetric CO<sub>2</sub> utilization reaction for the
 enantioselective synthesis of chiral 2-oxazolidinones.
;
_journal_issue 19
_journal_name_full 'Organic &amp; biomolecular chemistry'
_journal_page_first 4002
_journal_page_last 4006
_journal_paper_doi 10.1039/d3ob00555k
_journal_volume 21
_journal_year 2023
_chemical_formula_moiety 'C10 H9 Br Cl N O2'
_chemical_formula_sum 'C10 H9 Br Cl N O2'
_chemical_formula_weight 290.54
_chemical_name_systematic 4b-pCl
_space_group_crystal_system orthorhombic
_space_group_IT_number 19
_space_group_name_Hall 'P 2ac 2ab'
_space_group_name_H-M_alt 'P 21 21 21'
_atom_sites_solution_hydrogens geom
_atom_sites_solution_primary dual
_audit_creation_date 2022-07-06
_audit_creation_method
;
Olex2 1.5-ac5-020
(compiled 2021.11.16 svn.r5db059d7 for Rigaku Oxford Diffraction, GUI svn.r6430)
;
_audit_update_record
;
2023-02-25 deposited with the CCDC.	2023-04-18 downloaded from the CCDC.
;
_cell_angle_alpha 90
_cell_angle_beta 90
_cell_angle_gamma 90
_cell_formula_units_Z 8
_cell_length_a 5.47910(10)
_cell_length_b 14.1480(4)
_cell_length_c 27.7407(8)
_cell_measurement_reflns_used 7744
_cell_measurement_temperature 100.00(10)
_cell_measurement_theta_max 75.5200
_cell_measurement_theta_min 3.1710
_cell_volume 2150.41(10)
_computing_cell_refinement 'CrysAlisPro 1.171.42.41a (Rigaku OD, 2022)'
_computing_data_collection 'CrysAlisPro 1.171.42.41a (Rigaku OD, 2022)'
_computing_data_reduction 'CrysAlisPro 1.171.42.41a (Rigaku OD, 2022)'
_computing_molecular_graphics 'Olex2 1.5-ac5-020 (Dolomanov et al., 2009)'
_computing_publication_material 'Olex2 1.5-ac5-020 (Dolomanov et al., 2009)'
_computing_structure_refinement 'SHELXL 2018/3 (Sheldrick, 2015)'
_computing_structure_solution 'SHELXT  (Sheldrick, 2015)'
_diffrn_ambient_environment N~2~
_diffrn_ambient_temperature 100.00(10)
_diffrn_detector 'Hybrid Pixel Array Detector'
_diffrn_detector_area_resol_mean 10.0000
_diffrn_detector_type HyPix
_diffrn_measured_fraction_theta_full 1.000
_diffrn_measured_fraction_theta_max 0.981
_diffrn_measurement_details
;
List of Runs (angles in degrees, time in seconds):

  # Type    Start    End  Width  t~exp~   \w     \q     \k     \f   Frames
#--------------------------------------------------------------------------
  1  \w    103.00 128.00   0.50    0.06    --  107.00  15.00-150.00   50
  2  \w     99.00 129.00   0.50    0.06    --  107.00  15.00 -90.00   60
  3  \w     99.00 128.00   0.50    0.06    --  107.00  15.00 -60.00   58
  4  \w    -11.00  30.00   0.50    0.05    --  -44.46  38.00 -30.00   82
  5  \w    -12.00  31.00   0.50    0.05    --  -44.46  38.00-150.00   86
  6  \w    -73.00 -33.00   0.50    0.06    -- -104.00  77.00 -30.00   80
  7  \w    -93.00 -67.00   0.50    0.06    -- -104.00 116.00  55.00   52
  8  \w    -57.00 -31.00   0.50    0.06    -- -104.00 116.00  55.00   52
  9  \w    -71.00 -26.00   0.50    0.05    --  -44.46 100.00 -29.00   90
 10  \w   -123.00 -40.00   0.50    0.05    --  -44.46 -26.00  44.00  166
 11  \w   -159.00 -95.00   0.50    0.06    -- -104.00 -26.00  44.00  128
 12  \w   -132.00 -97.00   0.50    0.06    -- -104.00 -15.00 -60.00   70
 13  \w   -128.00-100.00   0.50    0.06    -- -104.00 -15.00 -90.00   56
 14  \w   -123.00 -97.00   0.50    0.06    -- -104.00 -15.00-120.00   52
 15  \w     34.00  62.00   0.50    0.06    --  107.00 -77.00-180.00   56
 16  \w     42.00  68.00   0.50    0.06    --  107.00 -77.00 -90.00   52
 17  \w     41.00  67.00   0.50    0.06    --  107.00 -77.00 -60.00   52
 18  \w     33.00  88.00   0.50    0.06    --  107.00 -95.00   0.00  110
 19  \w     60.00  91.00   0.50    0.06    --  107.00-125.00 -30.00   62
 20  \w     34.00  61.00   0.50    0.06    --  107.00-100.00-133.00   54
 21  \w     69.00  94.00   0.50    0.06    --  107.00-100.00-133.00   50
;
_diffrn_measurement_device 'four-circle diffractometer'
_diffrn_measurement_device_type 'XtaLAB Synergy R, DW system, HyPix'
_diffrn_measurement_method '\w scans'
_diffrn_orient_matrix_type 'CrysAlisPro convention (1999,Acta A55,543-557)'
_diffrn_orient_matrix_UB_11 0.0566111000
_diffrn_orient_matrix_UB_12 -0.1055552000
_diffrn_orient_matrix_UB_13 0.0078108000
_diffrn_orient_matrix_UB_21 -0.0782546000
_diffrn_orient_matrix_UB_22 -0.0211244000
_diffrn_orient_matrix_UB_23 -0.0522399000
_diffrn_orient_matrix_UB_31 0.2638784000
_diffrn_orient_matrix_UB_32 0.0164226000
_diffrn_orient_matrix_UB_33 -0.0172484000
_diffrn_radiation_monochromator mirror
_diffrn_radiation_probe x-ray
_diffrn_radiation_type 'Cu K\a'
_diffrn_radiation_wavelength 1.54184
_diffrn_reflns_av_R_equivalents 0.0329
_diffrn_reflns_av_unetI/netI 0.0368
_diffrn_reflns_Laue_measured_fraction_full 1.000
_diffrn_reflns_Laue_measured_fraction_max 0.981
_diffrn_reflns_limit_h_max 6
_diffrn_reflns_limit_h_min -4
_diffrn_reflns_limit_k_max 17
_diffrn_reflns_limit_k_min -17
_diffrn_reflns_limit_l_max 34
_diffrn_reflns_limit_l_min -34
_diffrn_reflns_number 10628
_diffrn_reflns_point_group_measured_fraction_full 0.999
_diffrn_reflns_point_group_measured_fraction_max 0.962
_diffrn_reflns_theta_full 67.684
_diffrn_reflns_theta_max 75.614
_diffrn_reflns_theta_min 3.186
_diffrn_source 'Rotating-anode X-ray tube'
_diffrn_source_type 'Rigaku (Cu) X-ray Source'
_exptl_absorpt_coefficient_mu 7.338
_exptl_absorpt_correction_T_max 1.00000
_exptl_absorpt_correction_T_min 0.70665
_exptl_absorpt_correction_type multi-scan
_exptl_absorpt_process_details
;
CrysAlisPro 1.171.42.41a (Rigaku Oxford Diffraction, 2022)
Empirical absorption correction using spherical harmonics,
implemented in SCALE3 ABSPACK scaling algorithm.
;
_exptl_crystal_colour 'clear light colourless'
_exptl_crystal_colour_lustre clear
_exptl_crystal_colour_modifier light
_exptl_crystal_colour_primary colourless
_exptl_crystal_density_diffrn 1.795
_exptl_crystal_description prism
_exptl_crystal_F_000 1152
_exptl_crystal_recrystallization_method 'Re-crystallisation from solvent: Ethyl acetate-Hexane'
_exptl_crystal_size_max 0.25
_exptl_crystal_size_mid 0.15
_exptl_crystal_size_min 0.15
_refine_diff_density_max 0.500
_refine_diff_density_min -0.493
_refine_diff_density_rms 0.076
_refine_ls_abs_structure_details
;
 Flack x determined using 1639 quotients [(I+)-(I-)]/[(I+)+(I-)]
 (Parsons, Flack and Wagner, Acta Cryst. B69 (2013) 249-259).
;
_refine_ls_abs_structure_Flack -0.024(12)
_refine_ls_extinction_method none
_refine_ls_goodness_of_fit_ref 1.036
_refine_ls_hydrogen_treatment constr
_refine_ls_matrix_type full
_refine_ls_number_parameters 271
_refine_ls_number_reflns 4281
_refine_ls_number_restraints 0
_refine_ls_restrained_S_all 1.036
_refine_ls_R_factor_all 0.0276
_refine_ls_R_factor_gt 0.0264
_refine_ls_shift/su_max 0.001
_refine_ls_shift/su_mean 0.000
_refine_ls_structure_factor_coef Fsqd
_refine_ls_weighting_details 'w=1/[\s^2^(Fo^2^)+(0.0420P)^2^+0.2980P] where P=(Fo^2^+2Fc^2^)/3'
_refine_ls_weighting_scheme calc
_refine_ls_wR_factor_gt 0.0684
_refine_ls_wR_factor_ref 0.0693
_reflns_Friedel_coverage 0.682
_reflns_Friedel_fraction_full 0.998
_reflns_Friedel_fraction_max 0.935
_reflns_number_gt 4135
_reflns_number_total 4281
_reflns_threshold_expression 'I > 2\s(I)'
_cod_data_source_file d3ob00555k2.cif
_cod_data_source_block sample3_auto
_cod_depositor_comments
;
Adding full bibliography for 7159303--7159304.cif.

2024-12-16
Z value and formula fixed to values more according to usual
chemical conventions.                 miguel
;
_cod_original_formula_sum 'C20 H18 Br2 Cl2 N2 O4'
_cod_original_formula_weight 581.08
_cod_original_formula_moiety '2(C10 H9 Br Cl N O2)'
_cod_original_formula_units_Z 4
_cod_database_code 7159303
_shelx_shelxl_version_number 2018/3
_chemical_oxdiff_formula C10H9BrClNO2
_shelx_space_group_comment
;
The symmetry employed for this shelxl refinement is uniquely defined
by the following loop, which should always be used as a source of
symmetry information in preference to the above space-group names.
They are only intended as comments.
;
_olex2_refinement_description
;
1. Fixed Uiso
 At 1.2 times of:
  All C(H) groups, All C(H,H) groups, All N(H) groups
2.a Secondary CH2 refined with riding coordinates:
 C1(H1A,H1B), C3(H3A,H3B), C11(H11A,H11B), C13(H13A,H13B)
2.b Aromatic/amide H refined with riding coordinates:
 N1(H1), C5(H5), C6(H6), C8(H8), C9(H9), N2(H2), C15(H15), C16(H16), C18(H18),
 C19(H19)
;
_olex2_submission_special_instructions 'No special instructions were received'
_oxdiff_exptl_absorpt_empirical_details
;
Empirical correction (ABSPACK) includes:
- Absorption correction using spherical harmonics
- Frame scaling
;
_oxdiff_exptl_absorpt_empirical_full_max 1.648
_oxdiff_exptl_absorpt_empirical_full_min 0.733

loop_
_space_group_symop_operation_xyz
'x, y, z'
'-x+1/2, -y, z+1/2'
'-x, y+1/2, -z+1/2'
'x+1/2, -y+1/2, -z'

loop_
_atom_site_label
_atom_site_type_symbol
_atom_site_fract_x
_atom_site_fract_y
_atom_site_fract_z
_atom_site_U_iso_or_equiv
_atom_site_adp_type
_atom_site_occupancy
_atom_site_site_symmetry_order
_atom_site_calc_flag
_atom_site_refinement_flags_posn
_atom_site_refinement_flags_adp
_atom_site_refinement_flags_occupancy
_atom_site_disorder_assembly
_atom_site_disorder_group
Br1 Br 0.56771(10) 0.29701(3) 0.16578(2) 0.02829(12) Uani 1 1 d . . . . .
Cl1 Cl 0.88216(17) 0.66827(6) 0.40448(3) 0.02188(19) Uani 1 1 d . . . . .
O1 O 0.4788(4) 0.29876(18) 0.27612(9) 0.0159(5) Uani 1 1 d . . . . .
N1 N 0.7781(6) 0.1934(2) 0.27560(11) 0.0186(6) Uani 1 1 d . . . . .
H1 H 0.851144 0.138259 0.278113 0.022 Uiso 1 1 calc R U . . .
C1 C 0.6436(7) 0.3953(3) 0.21325(12) 0.0184(7) Uani 1 1 d . . . . .
H1A H 0.788871 0.431258 0.202535 0.022 Uiso 1 1 calc R U . . .
H1B H 0.504859 0.439947 0.215565 0.022 Uiso 1 1 calc R U . . .
O2 O 0.3832(5) 0.14767(18) 0.29203(9) 0.0184(5) Uani 1 1 d . . . . .
C2 C 0.6928(6) 0.3523(3) 0.26254(12) 0.0144(7) Uani 1 1 d . . . . .
C3 C 0.9066(7) 0.2805(2) 0.26385(13) 0.0172(7) Uani 1 1 d . . . . .
H3A H 0.989538 0.276034 0.232221 0.021 Uiso 1 1 calc R U . . .
H3B H 1.027668 0.297038 0.288963 0.021 Uiso 1 1 calc R U . . .
C4 C 0.7302(7) 0.4337(3) 0.29808(12) 0.0159(7) Uani 1 1 d . . . . .
C5 C 0.5649(7) 0.4526(3) 0.33497(12) 0.0176(7) Uani 1 1 d . . . . .
H5 H 0.422195 0.414881 0.338003 0.021 Uiso 1 1 calc R U . . .
C6 C 0.6058(7) 0.5263(3) 0.36764(13) 0.0200(7) Uani 1 1 d . . . . .
H6 H 0.492667 0.539176 0.392745 0.024 Uiso 1 1 calc R U . . .
C7 C 0.8161(7) 0.5800(2) 0.36239(13) 0.0178(7) Uani 1 1 d . . . . .
C8 C 0.9789(7) 0.5644(3) 0.32524(13) 0.0198(8) Uani 1 1 d . . . . .
H8 H 1.118818 0.603430 0.321603 0.024 Uiso 1 1 calc R U . . .
C9 C 0.9349(8) 0.4904(3) 0.29314(13) 0.0206(7) Uani 1 1 d . . . . .
H9 H 1.046533 0.478844 0.267602 0.025 Uiso 1 1 calc R U . . .
C10 C 0.5397(7) 0.2054(2) 0.28216(12) 0.0148(7) Uani 1 1 d . . . . .
Br2 Br 0.93002(7) -0.14846(2) 0.50309(2) 0.01994(11) Uani 1 1 d . . . . .
Cl2 Cl 0.70021(19) 0.26088(6) 0.61385(3) 0.0242(2) Uani 1 1 d . . . . .
N2 N 0.5375(6) 0.0361(2) 0.37183(10) 0.0161(6) Uani 1 1 d . . . . .
H2 H 0.455827 0.060674 0.347546 0.019 Uiso 1 1 calc R U . . .
O3 O 0.8547(4) -0.00596(18) 0.41610(8) 0.0156(5) Uani 1 1 d . . . . .
O4 O 0.9252(5) 0.03574(18) 0.33899(9) 0.0195(5) Uani 1 1 d . . . . .
C11 C 0.6407(6) -0.1168(3) 0.46543(13) 0.0157(7) Uani 1 1 d . . . . .
H11A H 0.629903 -0.159574 0.437271 0.019 Uiso 1 1 calc R U . . .
H11B H 0.493261 -0.126513 0.485443 0.019 Uiso 1 1 calc R U . . .
C12 C 0.6481(6) -0.0145(2) 0.44798(12) 0.0144(7) Uani 1 1 d . . . . .
C13 C 0.4228(7) 0.0053(3) 0.41590(12) 0.0161(7) Uani 1 1 d . . . . .
H13A H 0.324382 -0.052581 0.410814 0.019 Uiso 1 1 calc R U . . .
H13B H 0.318042 0.055308 0.429834 0.019 Uiso 1 1 calc R U . . .
C14 C 0.6677(6) 0.0554(2) 0.48937(12) 0.0142(7) Uani 1 1 d . . . . .
C15 C 0.8564(6) 0.1213(2) 0.49237(13) 0.0157(7) Uani 1 1 d . . . . .
H15 H 0.978343 0.122933 0.468049 0.019 Uiso 1 1 calc R U . . .
C16 C 0.8676(7) 0.1849(3) 0.53080(14) 0.0197(8) Uani 1 1 d . . . . .
H16 H 0.997328 0.229209 0.532974 0.024 Uiso 1 1 calc R U . . .
C17 C 0.6881(7) 0.1825(2) 0.56550(13) 0.0161(7) Uani 1 1 d . . . . .
C18 C 0.4978(7) 0.1187(3) 0.56340(14) 0.0197(8) Uani 1 1 d . . . . .
H18 H 0.375564 0.117991 0.587683 0.024 Uiso 1 1 calc R U . . .
C19 C 0.4887(7) 0.0553(3) 0.52481(13) 0.0181(7) Uani 1 1 d . . . . .
H19 H 0.357877 0.011402 0.522795 0.022 Uiso 1 1 calc R U . . .
C20 C 0.7791(7) 0.0240(2) 0.37133(12) 0.0157(7) Uani 1 1 d . . . . .

loop_
_atom_site_aniso_label
_atom_site_aniso_U_11
_atom_site_aniso_U_22
_atom_site_aniso_U_33
_atom_site_aniso_U_23
_atom_site_aniso_U_13
_atom_site_aniso_U_12
Br1 0.0488(3) 0.01782(19) 0.01829(19) 0.00075(14) -0.00894(19) -0.0041(2)
Cl1 0.0279(5) 0.0175(4) 0.0202(4) -0.0033(3) -0.0017(3) 0.0002(3)
O1 0.0135(11) 0.0116(11) 0.0227(12) 0.0024(10) 0.0016(9) -0.0011(9)
N1 0.0201(16) 0.0130(14) 0.0227(15) 0.0039(13) 0.0028(13) 0.0030(12)
C1 0.0259(19) 0.0151(16) 0.0141(15) 0.0006(14) -0.0003(14) -0.0024(14)
O2 0.0218(13) 0.0157(12) 0.0177(12) 0.0021(10) 0.0019(10) -0.0036(11)
C2 0.0137(15) 0.0132(16) 0.0164(16) 0.0043(14) 0.0023(13) -0.0020(14)
C3 0.0166(16) 0.0150(17) 0.0199(16) 0.0019(13) -0.0024(14) 0.0005(15)
C4 0.0162(17) 0.0134(16) 0.0181(16) 0.0021(13) -0.0021(14) -0.0001(14)
C5 0.0168(16) 0.0161(17) 0.0198(16) 0.0037(13) -0.0020(16) 0.0011(15)
C6 0.0208(18) 0.0194(18) 0.0199(17) -0.0007(14) 0.0014(15) 0.0027(16)
C7 0.0219(17) 0.0114(16) 0.0200(17) -0.0006(14) -0.0046(15) 0.0034(14)
C8 0.0218(18) 0.0184(18) 0.0193(17) 0.0029(14) 0.0002(14) -0.0054(14)
C9 0.0197(18) 0.0219(18) 0.0201(17) -0.0007(14) 0.0038(15) -0.0030(16)
C10 0.0203(17) 0.0117(15) 0.0124(14) -0.0009(12) -0.0035(13) 0.0000(14)
Br2 0.01885(18) 0.01454(18) 0.02644(19) 0.00398(14) -0.00488(16) 0.00196(14)
Cl2 0.0403(5) 0.0158(4) 0.0166(4) -0.0031(3) -0.0030(4) -0.0040(4)
N2 0.0177(15) 0.0162(14) 0.0143(13) 0.0030(11) -0.0008(12) 0.0025(12)
O3 0.0147(12) 0.0176(12) 0.0145(12) 0.0017(10) 0.0010(9) 0.0019(10)
O4 0.0234(12) 0.0163(12) 0.0188(11) 0.0016(10) 0.0068(12) 0.0027(12)
C11 0.0144(17) 0.0131(16) 0.0197(16) -0.0012(13) -0.0017(13) 0.0000(13)
C12 0.0153(17) 0.0118(16) 0.0160(16) 0.0024(13) 0.0005(13) 0.0017(13)
C13 0.0127(15) 0.0183(16) 0.0174(16) 0.0007(13) -0.0008(14) 0.0007(15)
C14 0.0157(15) 0.0114(15) 0.0155(15) 0.0036(13) 0.0000(13) 0.0022(13)
C15 0.0153(15) 0.0132(15) 0.0186(16) -0.0003(13) 0.0016(14) -0.0016(13)
C16 0.0180(18) 0.0144(17) 0.0267(18) -0.0002(14) -0.0015(15) -0.0020(14)
C17 0.0253(18) 0.0081(15) 0.0149(15) -0.0004(13) -0.0027(14) 0.0004(13)
C18 0.0257(19) 0.0171(18) 0.0163(16) 0.0008(14) 0.0076(14) -0.0012(14)
C19 0.0195(18) 0.0137(17) 0.0212(17) 0.0005(14) 0.0014(14) -0.0051(13)
C20 0.0202(18) 0.0104(15) 0.0165(16) -0.0017(13) 0.0027(14) 0.0001(14)

loop_
_atom_type_symbol
_atom_type_description
_atom_type_scat_dispersion_real
_atom_type_scat_dispersion_imag
_atom_type_scat_source
C C 0.0181 0.0091 'International Tables Vol C Tables 4.2.6.8 and 6.1.1.4'
H H 0.0000 0.0000 'International Tables Vol C Tables 4.2.6.8 and 6.1.1.4'
Br Br -0.6763 1.2805 'International Tables Vol C Tables 4.2.6.8 and 6.1.1.4'
Cl Cl 0.3639 0.7018 'International Tables Vol C Tables 4.2.6.8 and 6.1.1.4'
N N 0.0311 0.0180 'International Tables Vol C Tables 4.2.6.8 and 6.1.1.4'
O O 0.0492 0.0322 'International Tables Vol C Tables 4.2.6.8 and 6.1.1.4'

loop_
_geom_angle_atom_site_label_1
_geom_angle_atom_site_label_2
_geom_angle_atom_site_label_3
_geom_angle
_geom_angle_site_symmetry_1
_geom_angle_site_symmetry_3
_geom_angle_publ_flag
C10 O1 C2 109.8(3) . . ?
C10 N1 C3 113.5(3) . . ?
C2 C1 Br1 110.9(2) . . ?
O1 C2 C1 107.5(3) . . ?
O1 C2 C3 105.2(3) . . ?
O1 C2 C4 109.6(3) . . ?
C1 C2 C3 114.7(3) . . ?
C1 C2 C4 107.6(3) . . ?
C4 C2 C3 112.1(3) . . ?
N1 C3 C2 101.2(3) . . ?
C5 C4 C2 122.1(3) . . ?
C9 C4 C2 118.7(3) . . ?
C9 C4 C5 119.2(3) . . ?
C4 C5 C6 121.0(4) . . ?
C7 C6 C5 118.2(3) . . ?
C6 C7 Cl1 119.6(3) . . ?
C8 C7 Cl1 118.6(3) . . ?
C8 C7 C6 121.8(3) . . ?
C7 C8 C9 119.0(4) . . ?
C4 C9 C8 120.7(3) . . ?
N1 C10 O1 110.1(3) . . ?
O2 C10 O1 120.2(3) . . ?
O2 C10 N1 129.7(3) . . ?
C20 N2 C13 113.7(3) . . ?
C20 O3 C12 110.1(3) . . ?
C12 C11 Br2 111.5(2) . . ?
O3 C12 C11 107.1(3) . . ?
O3 C12 C13 105.0(3) . . ?
O3 C12 C14 110.7(3) . . ?
C11 C12 C13 109.4(3) . . ?
C14 C12 C11 112.3(3) . . ?
C14 C12 C13 111.9(3) . . ?
N2 C13 C12 101.2(3) . . ?
C15 C14 C12 122.2(3) . . ?
C19 C14 C12 119.0(3) . . ?
C19 C14 C15 118.8(3) . . ?
C14 C15 C16 120.6(3) . . ?
C17 C16 C15 119.1(3) . . ?
C16 C17 Cl2 119.7(3) . . ?
C16 C17 C18 121.8(3) . . ?
C18 C17 Cl2 118.5(3) . . ?
C17 C18 C19 118.6(3) . . ?
C14 C19 C18 121.1(3) . . ?
N2 C20 O3 109.2(3) . . ?
O4 C20 N2 130.1(4) . . ?
O4 C20 O3 120.7(3) . . ?

loop_
_geom_bond_atom_site_label_1
_geom_bond_atom_site_label_2
_geom_bond_distance
_geom_bond_site_symmetry_2
_geom_bond_publ_flag
Br1 C1 1.960(4) . ?
Cl1 C7 1.747(4) . ?
O1 C2 1.446(4) . ?
O1 C10 1.373(4) . ?
N1 C3 1.455(5) . ?
N1 C10 1.330(5) . ?
C1 C2 1.521(5) . ?
O2 C10 1.215(5) . ?
C2 C3 1.552(5) . ?
C2 C4 1.529(5) . ?
C4 C5 1.393(5) . ?
C4 C9 1.386(5) . ?
C5 C6 1.400(5) . ?
C6 C7 1.388(5) . ?
C7 C8 1.381(5) . ?
C8 C9 1.395(5) . ?
Br2 C11 1.950(3) . ?
Cl2 C17 1.742(4) . ?
N2 C13 1.442(4) . ?
N2 C20 1.335(5) . ?
O3 C12 1.441(4) . ?
O3 C20 1.376(4) . ?
O4 C20 1.214(4) . ?
C11 C12 1.527(5) . ?
C12 C13 1.548(5) . ?
C12 C14 1.519(5) . ?
C14 C15 1.394(5) . ?
C14 C19 1.389(5) . ?
C15 C16 1.396(5) . ?
C16 C17 1.376(5) . ?
C17 C18 1.380(5) . ?
C18 C19 1.398(5) . ?
